data_4031001
loop_
_publ_author_name
'Pan, Yuan-Yuan'
'Wu, Ya-Nan'
'Chen, Zhen-Zhen'
'Hao, Wen-Juan'
'Li, Guigen'
'Tu, Shu-Jiang'
'Jiang, Bo'

_publ_section_title
;
 Synthesis of 3-Iminoindol-2-amines and Cyclic Enaminones via
 Palladium-Catalyzed Isocyanide Insertion-Cyclization.
;
_journal_issue 11
_journal_name_full 'The Journal of organic chemistry'
_journal_page_first 5764
_journal_page_last 5770
_journal_paper_doi 10.1021/acs.joc.5b00727
_journal_volume 80
_journal_year 2015
_chemical_formula_sum 'C16 H23 N3'
_chemical_formula_weight 257.37
_chemical_name_systematic
; 
 ? 
;
_space_group_IT_number 14
_symmetry_cell_setting monoclinic
_symmetry_space_group_name_Hall '-P 2yn'
_symmetry_space_group_name_H-M 'P 1 21/n 1'
_atom_sites_solution_hydrogens geom
_atom_sites_solution_primary direct
_atom_sites_solution_secondary difmap
_audit_creation_method SHELXL-97
_cell_angle_alpha 90.00
_cell_angle_beta 103.123(2)
_cell_angle_gamma 90.00
_cell_formula_units_Z 4
_cell_length_a 9.3949(7)
_cell_length_b 10.2467(9)
_cell_length_c 16.5514(16)
_cell_measurement_reflns_used 1149
_cell_measurement_temperature 298(2)
_cell_measurement_theta_max 21.729
_cell_measurement_theta_min 2.799
_cell_volume 1551.7(2)
_computing_cell_refinement 'Bruker SMART'
_computing_data_collection 'Bruker SMART'
_computing_data_reduction 'Bruker SAINT'
_computing_molecular_graphics 'Bruker SHELXTL'
_computing_publication_material 'Bruker SHELXTL'
_computing_structure_refinement 'SHELXL-97 (Sheldrick, 1997)'
_computing_structure_solution 'SHELXS-97 (Sheldrick, 1990)'
_diffrn_ambient_temperature 298(2)
_diffrn_measured_fraction_theta_full 0.998
_diffrn_measured_fraction_theta_max 0.998
_diffrn_measurement_device_type 'CCD area detector'
_diffrn_measurement_method 'phi and omega scans'
_diffrn_radiation_monochromator graphite
_diffrn_radiation_source 'fine-focus sealed tube'
_diffrn_radiation_type MoK\a
_diffrn_radiation_wavelength 0.71073
_diffrn_reflns_av_R_equivalents 0.0907
_diffrn_reflns_av_sigmaI/netI 0.1075
_diffrn_reflns_limit_h_max 11
_diffrn_reflns_limit_h_min -11
_diffrn_reflns_limit_k_max 9
_diffrn_reflns_limit_k_min -12
_diffrn_reflns_limit_l_max 17
_diffrn_reflns_limit_l_min -19
_diffrn_reflns_number 7451
_diffrn_reflns_theta_full 25.01
_diffrn_reflns_theta_max 25.01
_diffrn_reflns_theta_min 2.80
_exptl_absorpt_coefficient_mu 0.066
_exptl_absorpt_correction_T_max 0.9882
_exptl_absorpt_correction_T_min 0.9708
_exptl_absorpt_correction_type multi-scan
_exptl_absorpt_process_details sadabs
_exptl_crystal_density_diffrn 1.102
_exptl_crystal_density_method 'not measured'
_exptl_crystal_F_000 560
_exptl_crystal_size_max 0.45
_exptl_crystal_size_mid 0.31
_exptl_crystal_size_min 0.18
_refine_diff_density_max 0.190
_refine_diff_density_min -0.172
_refine_diff_density_rms 0.041
_refine_ls_extinction_method none
_refine_ls_goodness_of_fit_ref 1.050
_refine_ls_hydrogen_treatment mixed
_refine_ls_matrix_type full
_refine_ls_number_parameters 178
_refine_ls_number_reflns 2735
_refine_ls_number_restraints 0
_refine_ls_restrained_S_all 1.050
_refine_ls_R_factor_all 0.1363
_refine_ls_R_factor_gt 0.0561
_refine_ls_shift/su_max 0.000
_refine_ls_shift/su_mean 0.000
_refine_ls_structure_factor_coef Fsqd
_refine_ls_weighting_details 'calc w=1/[\s^2^(Fo^2^)+(0.0659P)^2^+0.3779P] where P=(Fo^2^+2Fc^2^)/3'
_refine_ls_weighting_scheme calc
_refine_ls_wR_factor_gt 0.1328
_refine_ls_wR_factor_ref 0.1912
_reflns_number_gt 1330
_reflns_number_total 2735
_reflns_threshold_expression >2sigma(I)
_cod_data_source_file jo5b00727_si_002.cif
_cod_data_source_block 140324c
_cod_depositor_comments
;
The following automatic conversions were performed:

'_symmetry_cell_setting' value 'Monoclinic' changed to 'monoclinic'
according to
/usr/data/users/saulius/crontab/automatic-downloads/rss-feeds/ACS/lib/dictionaries/cif_core.dic
dictionary named 'cif_core.dic' version 2.4.2 from 2011-04-26.

Automatic conversion script
Id: cif_fix_values 3271 2015-04-21 07:52:19Z andrius 

 Adding full bibliography for 4031001.cif.
;
_cod_original_sg_symbol_H-M P2(1)/n
_cod_database_code 4031001

loop_
_symmetry_equiv_pos_as_xyz
'x, y, z'
'-x+1/2, y+1/2, -z+1/2'
'-x, -y, -z'
'x-1/2, -y-1/2, z-1/2'

loop_
_atom_site_label
_atom_site_type_symbol
_atom_site_fract_x
_atom_site_fract_y
_atom_site_fract_z
_atom_site_U_iso_or_equiv
_atom_site_adp_type
_atom_site_occupancy
_atom_site_symmetry_multiplicity
_atom_site_calc_flag
_atom_site_refinement_flags
N1 N 0.5204(3) 0.5543(3) 0.36609(16) 0.0518(7) Uani 1 1 d .
N2 N 0.6353(3) 0.5094(3) 0.25606(15) 0.0525(8) Uani 1 1 d .
H2 H 0.6254 0.5197 0.2035 0.063 Uiso 1 1 calc R
N3 N 0.3925(3) 0.6165(3) 0.15396(16) 0.0521(7) Uani 1 1 d .
C1 C 0.5282(3) 0.5578(3) 0.28874(19) 0.0448(8) Uani 1 1 d .
C2 C 0.3990(3) 0.6219(3) 0.23151(19) 0.0454(8) Uani 1 1 d .
C3 C 0.3126(3) 0.6688(3) 0.29101(19) 0.0473(8) Uani 1 1 d .
C4 C 0.3899(3) 0.6236(3) 0.36840(19) 0.0470(8) Uani 1 1 d .
C5 C 0.3408(4) 0.6465(4) 0.4393(2) 0.0581(10) Uani 1 1 d .
H5 H 0.3908 0.6134 0.4902 0.070 Uiso 1 1 calc R
C6 C 0.2146(4) 0.7204(4) 0.4331(2) 0.0634(10) Uani 1 1 d .
H6 H 0.1799 0.7374 0.4804 0.076 Uiso 1 1 calc R
C7 C 0.1409(4) 0.7683(4) 0.3582(2) 0.0636(10) Uani 1 1 d .
H7 H 0.0577 0.8189 0.3555 0.076 Uiso 1 1 calc R
C8 C 0.1878(3) 0.7427(4) 0.2862(2) 0.0568(9) Uani 1 1 d .
H8 H 0.1362 0.7748 0.2354 0.068 Uiso 1 1 calc R
C9 C 0.7677(3) 0.4409(4) 0.30008(19) 0.0521(9) Uani 1 1 d .
C10 C 0.8493(4) 0.5241(4) 0.3720(2) 0.0726(12) Uani 1 1 d .
H10A H 0.8750 0.6062 0.3512 0.109 Uiso 1 1 calc R
H10B H 0.9365 0.4795 0.3999 0.109 Uiso 1 1 calc R
H10C H 0.7879 0.5390 0.4102 0.109 Uiso 1 1 calc R
C11 C 0.8610(4) 0.4194(4) 0.2367(2) 0.0802(13) Uani 1 1 d .
H11A H 0.8083 0.3661 0.1921 0.120 Uiso 1 1 calc R
H11B H 0.9503 0.3764 0.2630 0.120 Uiso 1 1 calc R
H11C H 0.8830 0.5021 0.2152 0.120 Uiso 1 1 calc R
C12 C 0.7259(4) 0.3100(4) 0.3310(2) 0.0706(11) Uani 1 1 d .
H12A H 0.6639 0.3237 0.3690 0.106 Uiso 1 1 calc R
H12B H 0.8126 0.2645 0.3587 0.106 Uiso 1 1 calc R
H12C H 0.6748 0.2589 0.2848 0.106 Uiso 1 1 calc R
C13 C 0.2705(4) 0.6632(4) 0.08761(19) 0.0608(10) Uani 1 1 d .
C14 C 0.1281(4) 0.5950(4) 0.0941(2) 0.0776(12) Uani 1 1 d .
H14A H 0.1414 0.5022 0.0935 0.116 Uiso 1 1 calc R
H14B H 0.0512 0.6202 0.0480 0.116 Uiso 1 1 calc R
H14C H 0.1028 0.6201 0.1450 0.116 Uiso 1 1 calc R
C15 C 0.2588(4) 0.8115(4) 0.0895(2) 0.0791(12) Uani 1 1 d .
H15A H 0.2446 0.8387 0.1426 0.119 Uiso 1 1 calc R
H15B H 0.1774 0.8396 0.0468 0.119 Uiso 1 1 calc R
H15C H 0.3471 0.8496 0.0802 0.119 Uiso 1 1 calc R
C16 C 0.3090(5) 0.6212(6) 0.0066(2) 0.1078(18) Uani 1 1 d .
H16A H 0.3994 0.6612 0.0024 0.162 Uiso 1 1 calc R
H16B H 0.2327 0.6480 -0.0395 0.162 Uiso 1 1 calc R
H16C H 0.3190 0.5280 0.0060 0.162 Uiso 1 1 calc R

loop_
_atom_site_aniso_label
_atom_site_aniso_U_11
_atom_site_aniso_U_22
_atom_site_aniso_U_33
_atom_site_aniso_U_23
_atom_site_aniso_U_13
_atom_site_aniso_U_12
N1 0.0442(15) 0.0571(19) 0.0529(18) 0.0050(13) 0.0087(13) 0.0106(14)
N2 0.0461(15) 0.059(2) 0.0510(16) 0.0075(13) 0.0091(13) 0.0127(14)
N3 0.0471(16) 0.0547(19) 0.0502(17) 0.0064(14) 0.0022(12) 0.0011(13)
C1 0.0390(17) 0.044(2) 0.050(2) 0.0043(15) 0.0068(15) 0.0001(15)
C2 0.0389(17) 0.043(2) 0.051(2) 0.0059(16) 0.0036(15) -0.0042(15)
C3 0.0370(17) 0.048(2) 0.056(2) 0.0009(15) 0.0078(15) 0.0007(15)
C4 0.0385(17) 0.046(2) 0.054(2) 0.0023(16) 0.0067(15) 0.0022(16)
C5 0.057(2) 0.063(3) 0.053(2) 0.0023(17) 0.0085(17) 0.0080(19)
C6 0.059(2) 0.067(3) 0.067(2) 0.0018(19) 0.0195(19) 0.011(2)
C7 0.050(2) 0.063(3) 0.078(3) 0.004(2) 0.0157(19) 0.0154(19)
C8 0.0445(19) 0.057(2) 0.066(2) 0.0070(17) 0.0048(16) 0.0074(17)
C9 0.0453(18) 0.056(2) 0.052(2) 0.0015(16) 0.0045(15) 0.0095(17)
C10 0.046(2) 0.080(3) 0.086(3) -0.009(2) 0.0010(19) 0.0050(19)
C11 0.065(2) 0.100(4) 0.082(3) 0.007(2) 0.031(2) 0.028(2)
C12 0.074(2) 0.060(3) 0.075(3) 0.0047(19) 0.013(2) 0.013(2)
C13 0.055(2) 0.075(3) 0.047(2) 0.0088(18) -0.0006(16) 0.007(2)
C14 0.055(2) 0.079(3) 0.085(3) -0.001(2) -0.0138(19) -0.008(2)
C15 0.070(2) 0.071(3) 0.086(3) 0.027(2) -0.003(2) 0.003(2)
C16 0.102(3) 0.159(5) 0.053(3) 0.009(3) -0.002(2) 0.027(3)

loop_
_atom_type_symbol
_atom_type_description
_atom_type_scat_dispersion_real
_atom_type_scat_dispersion_imag
_atom_type_scat_source
C C 0.0033 0.0016 'International Tables Vol C Tables 4.2.6.8 and 6.1.1.4'
H H 0.0000 0.0000 'International Tables Vol C Tables 4.2.6.8 and 6.1.1.4'
N N 0.0061 0.0033 'International Tables Vol C Tables 4.2.6.8 and 6.1.1.4'

loop_
_geom_angle_atom_site_label_1
_geom_angle_atom_site_label_2
_geom_angle_atom_site_label_3
_geom_angle
C1 N1 C4 104.7(2)
C1 N2 C9 127.2(3)
C1 N2 H2 116.4
C9 N2 H2 116.4
C2 N3 C13 126.0(3)
N1 C1 N2 127.0(3)
N1 C1 C2 114.4(3)
N2 C1 C2 118.5(3)
N3 C2 C3 140.5(3)
N3 C2 C1 117.5(3)
C3 C2 C1 101.9(3)
C8 C3 C4 119.4(3)
C8 C3 C2 136.1(3)
C4 C3 C2 104.5(3)
C5 C4 C3 121.3(3)
C5 C4 N1 124.4(3)
C3 C4 N1 114.3(3)
C4 C5 C6 118.3(3)
C4 C5 H5 120.8
C6 C5 H5 120.8
C7 C6 C5 120.7(3)
C7 C6 H6 119.6
C5 C6 H6 119.6
C6 C7 C8 121.2(3)
C6 C7 H7 119.4
C8 C7 H7 119.4
C3 C8 C7 119.0(3)
C3 C8 H8 120.5
C7 C8 H8 120.5
N2 C9 C12 109.5(3)
N2 C9 C10 109.8(3)
C12 C9 C10 110.7(3)
N2 C9 C11 106.4(3)
C12 C9 C11 109.7(3)
C10 C9 C11 110.6(3)
C9 C10 H10A 109.5
C9 C10 H10B 109.5
H10A C10 H10B 109.5
C9 C10 H10C 109.5
H10A C10 H10C 109.5
H10B C10 H10C 109.5
C9 C11 H11A 109.5
C9 C11 H11B 109.5
H11A C11 H11B 109.5
C9 C11 H11C 109.5
H11A C11 H11C 109.5
H11B C11 H11C 109.5
C9 C12 H12A 109.5
C9 C12 H12B 109.5
H12A C12 H12B 109.5
C9 C12 H12C 109.5
H12A C12 H12C 109.5
H12B C12 H12C 109.5
N3 C13 C15 110.8(3)
N3 C13 C16 105.3(3)
C15 C13 C16 109.3(3)
N3 C13 C14 110.0(3)
C15 C13 C14 112.6(3)
C16 C13 C14 108.5(3)
C13 C14 H14A 109.5
C13 C14 H14B 109.5
H14A C14 H14B 109.5
C13 C14 H14C 109.5
H14A C14 H14C 109.5
H14B C14 H14C 109.5
C13 C15 H15A 109.5
C13 C15 H15B 109.5
H15A C15 H15B 109.5
C13 C15 H15C 109.5
H15A C15 H15C 109.5
H15B C15 H15C 109.5
C13 C16 H16A 109.5
C13 C16 H16B 109.5
H16A C16 H16B 109.5
C13 C16 H16C 109.5
H16A C16 H16C 109.5
H16B C16 H16C 109.5

loop_
_geom_bond_atom_site_label_1
_geom_bond_atom_site_label_2
_geom_bond_distance
N1 C1 1.299(4)
N1 C4 1.425(4)
N2 C1 1.341(4)
N2 C9 1.470(4)
N2 H2 0.8600
N3 C2 1.272(4)
N3 C13 1.476(4)
C1 C2 1.510(4)
C2 C3 1.491(4)
C3 C8 1.383(4)
C3 C4 1.400(4)
C4 C5 1.376(4)
C5 C6 1.391(5)
C5 H5 0.9300
C6 C7 1.366(5)
C6 H6 0.9300
C7 C8 1.386(4)
C7 H7 0.9300
C8 H8 0.9300
C9 C12 1.519(5)
C9 C10 1.522(5)
C9 C11 1.528(4)
C10 H10A 0.9600
C10 H10B 0.9600
C10 H10C 0.9600
C11 H11A 0.9600
C11 H11B 0.9600
C11 H11C 0.9600
C12 H12A 0.9600
C12 H12B 0.9600
C12 H12C 0.9600
C13 C15 1.524(5)
C13 C16 1.528(5)
C13 C14 1.534(5)
C14 H14A 0.9600
C14 H14B 0.9600
C14 H14C 0.9600
C15 H15A 0.9600
C15 H15B 0.9600
C15 H15C 0.9600
C16 H16A 0.9600
C16 H16B 0.9600
C16 H16C 0.9600

loop_
_geom_torsion_atom_site_label_1
_geom_torsion_atom_site_label_2
_geom_torsion_atom_site_label_3
_geom_torsion_atom_site_label_4
_geom_torsion
C4 N1 C1 N2 177.4(3)
C4 N1 C1 C2 -3.8(4)
C9 N2 C1 N1 0.4(5)
C9 N2 C1 C2 -178.4(3)
C13 N3 C2 C3 -1.4(6)
C13 N3 C2 C1 174.7(3)
N1 C1 C2 N3 -172.9(3)
N2 C1 C2 N3 6.0(4)
N1 C1 C2 C3 4.6(3)
N2 C1 C2 C3 -176.5(3)
N3 C2 C3 C8 -8.7(7)
C1 C2 C3 C8 174.8(4)
N3 C2 C3 C4 173.3(4)
C1 C2 C3 C4 -3.3(3)
C8 C3 C4 C5 2.8(5)
C2 C3 C4 C5 -178.8(3)
C8 C3 C4 N1 -177.0(3)
C2 C3 C4 N1 1.4(4)
C1 N1 C4 C5 -178.3(3)
C1 N1 C4 C3 1.4(4)
C3 C4 C5 C6 -2.4(5)
N1 C4 C5 C6 177.4(3)
C4 C5 C6 C7 0.4(5)
C5 C6 C7 C8 1.2(6)
C4 C3 C8 C7 -1.1(5)
C2 C3 C8 C7 -178.9(3)
C6 C7 C8 C3 -0.8(5)
C1 N2 C9 C12 67.5(4)
C1 N2 C9 C10 -54.3(4)
C1 N2 C9 C11 -174.1(3)
C2 N3 C13 C15 67.8(4)
C2 N3 C13 C16 -174.1(3)
C2 N3 C13 C14 -57.4(4)
